data_7717212
loop_
_publ_author_name
'Shen, Zhi-Kai'
'Li, Kang'
'Li, Zi-Jian'
'Yuan, Yong-Jun'
'Guan, Jie'
'Zou, Zhigang'
'Yu, Zhen-Tao'

_publ_section_title
;
 Mechanistic insights into multimetal synergistic and electronic effects
 in a hexanuclear iron catalyst with a
 [Fe<sub>3</sub>(&#x3bc;<sub>3</sub>-O)(&#x3bc;<sub>2</sub>-OH)]<sub>2</sub>
 core for enhanced water oxidation.
;
_journal_issue 43
_journal_name_full 'Dalton transactions (Cambridge, England : 2003)'
_journal_page_first 17536
_journal_page_last 17546
_journal_paper_doi 10.1039/d4dt02749c
_journal_volume 53
_journal_year 2024
_chemical_formula_moiety 'C48 H68 Fe6 N4 O26'
_chemical_formula_sum 'C48 H68 Fe6 N4 O26'
_chemical_formula_weight 1452.16
_space_group_crystal_system triclinic
_space_group_IT_number 2
_space_group_name_Hall '-P 1'
_space_group_name_H-M_alt 'P -1'
_atom_sites_solution_hydrogens geom
_audit_creation_method SHELXL-2014/7
_audit_update_record
;
2023-10-11 deposited with the CCDC.	2024-10-11 downloaded from the CCDC.
;
_cell_angle_alpha 86.546(5)
_cell_angle_beta 72.856(5)
_cell_angle_gamma 68.309(5)
_cell_formula_units_Z 1
_cell_length_a 11.422(5)
_cell_length_b 11.621(5)
_cell_length_c 12.693(5)
_cell_measurement_reflns_used 1657
_cell_measurement_temperature 293(2)
_cell_measurement_theta_max 24.8240
_cell_measurement_theta_min 3.7020
_cell_volume 1493.7(11)
_computing_cell_refinement CrysAlis
_computing_data_collection 'CrysAlis (Oxford Diffraction, 2006)'
_computing_data_reduction CrysAlis
_computing_structure_refinement 'SHELXL-2014/7 (Sheldrick, 2014)'
_computing_structure_solution 'SHELXL-2014/7 (Sheldrick, 2014)'
_diffrn_ambient_temperature 293(2)
_diffrn_detector_area_resol_mean 10.2375
_diffrn_measured_fraction_theta_full 0.970
_diffrn_measured_fraction_theta_max 0.970
_diffrn_measurement_device_type 'Xcalibur, Ruby, Gemini ultra'
_diffrn_measurement_method '\w scan'
_diffrn_radiation_type MoK\a
_diffrn_radiation_wavelength 0.71069
_diffrn_reflns_av_R_equivalents 0.0603
_diffrn_reflns_av_unetI/netI 0.1148
_diffrn_reflns_Laue_measured_fraction_full 0.970
_diffrn_reflns_Laue_measured_fraction_max 0.970
_diffrn_reflns_limit_h_max 13
_diffrn_reflns_limit_h_min -11
_diffrn_reflns_limit_k_max 13
_diffrn_reflns_limit_k_min -13
_diffrn_reflns_limit_l_max 15
_diffrn_reflns_limit_l_min -10
_diffrn_reflns_number 8293
_diffrn_reflns_point_group_measured_fraction_full 0.970
_diffrn_reflns_point_group_measured_fraction_max 0.970
_diffrn_reflns_theta_full 24.992
_diffrn_reflns_theta_max 24.992
_diffrn_reflns_theta_min 3.566
_diffrn_source 'Enhance (Mo) X-ray Source'
_exptl_absorpt_coefficient_mu 1.504
_exptl_absorpt_correction_T_max 1.00000
_exptl_absorpt_correction_T_min 0.68159
_exptl_absorpt_correction_type multi-scan
_exptl_absorpt_process_details
;
CrysAlis (Oxford Diffraction, 2006) 
;
_exptl_crystal_colour black
_exptl_crystal_density_diffrn 1.614
_exptl_crystal_density_method 'not measured'
_exptl_crystal_description block
_exptl_crystal_F_000 748
_exptl_crystal_size_max 0.250
_exptl_crystal_size_mid 0.200
_exptl_crystal_size_min 0.160
_refine_diff_density_max 1.899
_refine_diff_density_min -0.839
_refine_diff_density_rms 0.153
_refine_ls_extinction_method none
_refine_ls_goodness_of_fit_ref 1.045
_refine_ls_hydrogen_treatment constr
_refine_ls_matrix_type full
_refine_ls_number_parameters 383
_refine_ls_number_reflns 5098
_refine_ls_number_restraints 6
_refine_ls_restrained_S_all 1.045
_refine_ls_R_factor_all 0.1646
_refine_ls_R_factor_gt 0.0802
_refine_ls_shift/su_max 0.000
_refine_ls_shift/su_mean 0.000
_refine_ls_structure_factor_coef Fsqd
_refine_ls_weighting_details 'w=1/[\s^2^(Fo^2^)+(0.0349P)^2^+22.6606P] where P=(Fo^2^+2Fc^2^)/3'
_refine_ls_weighting_scheme calc
_refine_ls_wR_factor_gt 0.1582
_refine_ls_wR_factor_ref 0.2268
_reflns_Friedel_coverage 0.000
_reflns_number_gt 2797
_reflns_number_total 5098
_reflns_threshold_expression 'I > 2\s(I)'
_cod_data_source_file d4dt02749c2.cif
_cod_data_source_block shelx
_cod_depositor_comments 'Adding full bibliography for 7717212.cif.'
_cod_database_code 7717212
_shelx_shelxl_version_number 2014/7
_shelx_space_group_comment
;
The symmetry employed for this shelxl refinement is uniquely defined
by the following loop, which should always be used as a source of
symmetry information in preference to the above space-group names.
They are only intended as comments.
;
_shelx_estimated_absorpt_t_min 0.705
_shelx_estimated_absorpt_t_max 0.795

loop_
_space_group_symop_operation_xyz
'x, y, z'
'-x, -y, -z'

loop_
_atom_site_label
_atom_site_type_symbol
_atom_site_fract_x
_atom_site_fract_y
_atom_site_fract_z
_atom_site_U_iso_or_equiv
_atom_site_adp_type
_atom_site_occupancy
_atom_site_site_symmetry_order
_atom_site_calc_flag
_atom_site_refinement_flags_posn
_atom_site_refinement_flags_adp
_atom_site_refinement_flags_occupancy
_atom_site_disorder_assembly
_atom_site_disorder_group
Fe1 Fe 0.78770(14) -0.29061(13) -0.22032(12) 0.0351(4) Uani 1 1 d . . . . .
Fe2 Fe 0.72342(14) -0.02954(13) -0.13363(12) 0.0355(4) Uani 1 1 d . . . . .
Fe3 Fe 0.48363(14) 0.20783(13) 0.05164(12) 0.0356(4) Uani 1 1 d . . . . .
C1 C 0.7232(10) -0.4975(10) -0.3043(9) 0.041(3) Uani 1 1 d . . . . .
C2 C 0.7429(12) -0.6110(10) -0.3520(9) 0.051(3) Uani 1 1 d . . . . .
H2 H 0.6717 -0.6333 -0.3485 0.061 Uiso 1 1 calc R U . . .
C3 C 0.8698(12) -0.6891(11) -0.4042(9) 0.054(3) Uani 1 1 d . . . . .
H3 H 0.8851 -0.7645 -0.4375 0.065 Uiso 1 1 calc R U . . .
C4 C 0.9742(12) -0.6545(10) -0.4068(10) 0.049(3) Uani 1 1 d . . . . .
H4 H 1.0608 -0.7069 -0.4393 0.059 Uiso 1 1 calc R U . . .
C5 C 0.9457(10) -0.5399(9) -0.3595(9) 0.042(3) Uani 1 1 d . . . . .
C6 C 1.0489(10) -0.4941(10) -0.3558(9) 0.042(3) Uani 1 1 d . . . . .
C7 C 1.1832(12) -0.5581(11) -0.3960(9) 0.052(3) Uani 1 1 d . . . . .
H7 H 1.2159 -0.6379 -0.4280 0.063 Uiso 1 1 calc R U . . .
C8 C 1.2675(11) -0.5030(12) -0.3885(10) 0.056(3) Uani 1 1 d . . . . .
H8 H 1.3580 -0.5455 -0.4153 0.067 Uiso 1 1 calc R U . . .
C9 C 1.2192(11) -0.3853(11) -0.3416(10) 0.053(3) Uani 1 1 d . . . . .
H9 H 1.2760 -0.3467 -0.3372 0.064 Uiso 1 1 calc R U . . .
C10 C 1.0828(10) -0.3245(10) -0.3005(8) 0.040(3) Uani 1 1 d . . . . .
C11 C 1.0171(10) -0.1961(10) -0.2451(9) 0.041(3) Uani 1 1 d . . . . .
C12 C 1.0360(12) -0.1055(10) -0.3311(11) 0.060(4) Uani 1 1 d . . . . .
H12A H 1.1283 -0.1212 -0.3618 0.090 Uiso 1 1 calc R U . . .
H12B H 1.0005 -0.1144 -0.3886 0.090 Uiso 1 1 calc R U . . .
H12C H 0.9912 -0.0226 -0.2982 0.090 Uiso 1 1 calc R U . . .
C13 C 1.0741(12) -0.1867(13) -0.1527(12) 0.069(4) Uani 1 1 d . . . . .
H13A H 1.1669 -0.2045 -0.1828 0.103 Uiso 1 1 calc R U . . .
H13B H 1.0312 -0.1043 -0.1187 0.103 Uiso 1 1 calc R U . . .
H13C H 1.0599 -0.2453 -0.0986 0.103 Uiso 1 1 calc R U . . .
C14 C 0.7158(11) -0.0804(10) -0.3652(9) 0.042(3) Uani 1 1 d . . . . .
C15 C 0.6772(17) -0.0322(14) -0.4686(12) 0.087(5) Uani 1 1 d . . . . .
H15A H 0.6940 -0.1009 -0.5166 0.131 Uiso 1 1 calc R U . . .
H15B H 0.5852 0.0188 -0.4488 0.131 Uiso 1 1 calc R U . . .
H15C H 0.7281 0.0159 -0.5060 0.131 Uiso 1 1 calc R U . . .
C16 C 0.7555(14) -0.0730(13) 0.2044(11) 0.077(4) Uani 1 1 d . . . . .
H16A H 0.7018 -0.0262 0.2728 0.116 Uiso 1 1 calc R U . . .
H16B H 0.7532 -0.1550 0.2089 0.116 Uiso 1 1 calc R U . . .
H16C H 0.8447 -0.0784 0.1907 0.116 Uiso 1 1 calc R U . . .
C17 C 0.7029(11) -0.0090(11) 0.1107(9) 0.044(3) Uani 1 1 d . . . . .
C18 C 0.2436(11) 0.3880(10) -0.0044(10) 0.045(3) Uani 1 1 d . . . . .
C19 C 0.1828(13) 0.4491(14) -0.0917(11) 0.077(5) Uani 1 1 d . . . . .
H19A H 0.2506 0.4388 -0.1605 0.116 Uiso 1 1 calc R U . . .
H19B H 0.1230 0.4121 -0.0995 0.116 Uiso 1 1 calc R U . . .
H19C H 0.1355 0.5359 -0.0716 0.116 Uiso 1 1 calc R U . . .
C22 C 0.5867(10) -0.4038(10) -0.2451(9) 0.044(3) Uani 1 1 d . . . . .
C23 C 0.531(3) -0.488(2) -0.149(2) 0.054(7) Uani 0.5 1 d . U P . .
C23' C 0.4878(16) -0.4567(15) -0.1816(14) 0.013(4) Uiso 0.5 1 d . . P . .
C24 C 0.5257(12) -0.3302(12) -0.3333(10) 0.059(4) Uani 1 1 d . . . . .
H24A H 0.5090 -0.3845 -0.3762 0.089 Uiso 1 1 calc R U . . .
H24B H 0.4444 -0.2643 -0.2979 0.089 Uiso 1 1 calc R U . . .
H24C H 0.5857 -0.2959 -0.3809 0.089 Uiso 1 1 calc R U . . .
C25 C 0.7521(10) 0.2102(9) -0.0933(9) 0.040(3) Uani 1 1 d . . . . .
C26 C 0.8429(12) 0.2779(11) -0.1091(10) 0.055(3) Uani 1 1 d . . . . .
H26A H 0.7997 0.3531 -0.0631 0.082 Uiso 1 1 calc R U . . .
H26B H 0.9204 0.2269 -0.0895 0.082 Uiso 1 1 calc R U . . .
H26C H 0.8675 0.2976 -0.1851 0.082 Uiso 1 1 calc R U . . .
N1 N 1.0014(8) -0.3795(8) -0.3072(7) 0.039(2) Uani 1 1 d . . . . .
N2 N 0.8241(8) -0.4636(8) -0.3097(7) 0.040(2) Uani 1 1 d . . . . .
O1 O 0.8842(6) -0.1708(6) -0.2032(6) 0.0375(18) Uani 1 1 d . . . . .
O2 O 0.6099(6) -0.3215(6) -0.1839(6) 0.0364(17) Uani 1 1 d . . . . .
O3 O 0.7568(7) -0.1955(7) -0.3568(6) 0.0413(19) Uani 1 1 d . . . . .
O4 O 0.6998(7) -0.0019(7) -0.2937(6) 0.0442(19) Uani 1 1 d . . . . .
O5 O 0.7610(8) -0.0573(8) 0.0164(7) 0.062(2) Uani 1 1 d . . . . .
O6 O 0.6013(8) 0.0860(8) 0.1373(6) 0.062(2) Uani 1 1 d . . . . .
O7 O 0.7910(7) 0.1108(7) -0.1460(6) 0.048(2) Uani 1 1 d . . . . .
O8 O 0.6432(7) 0.2545(7) -0.0230(6) 0.046(2) Uani 1 1 d . . . . .
O9 O 0.3685(7) 0.3338(7) -0.0329(6) 0.0441(19) Uani 1 1 d . . . . .
O10 O 0.1687(6) 0.3922(6) 0.0923(6) 0.0417(19) Uani 1 1 d . . . . .
O11 O 0.6572(6) -0.1552(6) -0.1185(5) 0.0346(18) Uani 1 1 d . . . . .
O12 O 0.5449(6) 0.0936(6) -0.0784(5) 0.0369(17) Uani 1 1 d . . . . .
O1W O 0.5003(10) -0.7477(8) -0.2789(8) 0.080(3) Uani 1 1 d . . . . .

loop_
_atom_site_aniso_label
_atom_site_aniso_U_11
_atom_site_aniso_U_22
_atom_site_aniso_U_33
_atom_site_aniso_U_23
_atom_site_aniso_U_13
_atom_site_aniso_U_12
Fe1 0.0304(8) 0.0334(8) 0.0342(9) -0.0095(6) 0.0034(6) -0.0118(7)
Fe2 0.0289(8) 0.0331(8) 0.0368(9) -0.0105(6) 0.0045(6) -0.0119(7)
Fe3 0.0301(8) 0.0327(8) 0.0380(9) -0.0120(7) 0.0038(6) -0.0134(7)
C1 0.032(6) 0.038(6) 0.036(6) -0.005(5) 0.013(5) -0.012(5)
C2 0.057(8) 0.039(7) 0.042(7) -0.009(5) 0.006(6) -0.017(6)
C3 0.057(8) 0.047(7) 0.044(7) -0.020(6) 0.002(6) -0.014(6)
C4 0.043(7) 0.040(7) 0.050(8) -0.013(6) -0.005(5) -0.004(6)
C5 0.034(6) 0.031(6) 0.045(7) -0.005(5) 0.010(5) -0.010(5)
C6 0.030(6) 0.040(6) 0.037(6) -0.001(5) 0.006(5) -0.005(5)
C7 0.049(7) 0.049(7) 0.045(7) -0.012(6) -0.004(6) -0.007(6)
C8 0.028(6) 0.065(8) 0.053(8) -0.009(6) 0.000(5) -0.001(6)
C9 0.033(6) 0.061(8) 0.054(8) -0.017(6) 0.002(5) -0.014(6)
C10 0.034(6) 0.048(7) 0.029(6) -0.007(5) -0.002(5) -0.009(5)
C11 0.036(6) 0.041(6) 0.041(7) -0.007(5) -0.006(5) -0.010(5)
C12 0.061(8) 0.027(6) 0.079(10) -0.024(6) -0.010(7) -0.005(6)
C13 0.043(7) 0.078(10) 0.081(10) -0.032(8) -0.024(7) -0.008(7)
C14 0.048(7) 0.036(7) 0.041(7) -0.004(5) -0.007(5) -0.019(5)
C15 0.130(15) 0.073(10) 0.064(10) 0.011(8) -0.047(10) -0.030(10)
C16 0.075(10) 0.075(10) 0.064(10) -0.001(8) -0.017(8) -0.012(8)
C17 0.044(7) 0.049(7) 0.041(7) -0.004(6) -0.010(5) -0.019(6)
C18 0.043(7) 0.042(7) 0.049(8) 0.003(6) -0.011(6) -0.017(6)
C19 0.047(8) 0.101(12) 0.062(9) 0.011(8) -0.011(7) -0.007(8)
C22 0.033(6) 0.046(7) 0.048(7) -0.022(6) 0.008(5) -0.021(5)
C23 0.054(7) 0.054(7) 0.054(7) 0.0031(11) -0.015(2) -0.020(3)
C24 0.049(7) 0.064(8) 0.059(8) -0.028(7) -0.008(6) -0.015(7)
C25 0.039(6) 0.030(6) 0.053(7) -0.011(5) -0.005(5) -0.020(5)
C26 0.056(8) 0.065(8) 0.054(8) -0.006(6) -0.008(6) -0.039(7)
N1 0.040(5) 0.035(5) 0.034(5) -0.007(4) 0.001(4) -0.013(4)
N2 0.040(5) 0.037(5) 0.032(5) -0.011(4) 0.010(4) -0.016(4)
O1 0.020(3) 0.037(4) 0.045(4) -0.017(3) 0.009(3) -0.009(3)
O2 0.026(4) 0.035(4) 0.041(4) -0.019(3) 0.005(3) -0.012(3)
O3 0.039(4) 0.041(5) 0.041(4) -0.015(3) 0.004(3) -0.020(4)
O4 0.043(4) 0.041(4) 0.041(5) -0.005(4) -0.003(3) -0.013(4)
O5 0.059(5) 0.064(6) 0.043(5) -0.015(4) -0.010(4) -0.001(4)
O6 0.058(5) 0.067(6) 0.036(5) -0.011(4) -0.008(4) 0.003(5)
O7 0.039(4) 0.039(4) 0.064(5) -0.019(4) 0.009(4) -0.027(4)
O8 0.029(4) 0.041(4) 0.063(5) -0.016(4) 0.006(4) -0.019(3)
O9 0.043(5) 0.041(4) 0.044(5) 0.002(3) -0.005(4) -0.017(4)
O10 0.029(4) 0.038(4) 0.047(5) -0.001(3) 0.001(3) -0.008(3)
O11 0.027(4) 0.026(4) 0.034(4) -0.016(3) 0.020(3) -0.010(3)
O12 0.033(4) 0.029(4) 0.038(4) -0.014(3) 0.005(3) -0.008(3)
O1W 0.094(7) 0.057(6) 0.078(7) -0.001(5) -0.016(6) -0.022(5)

loop_
_atom_type_symbol
_atom_type_description
_atom_type_scat_dispersion_real
_atom_type_scat_dispersion_imag
_atom_type_scat_source
C C 0.0033 0.0016 'International Tables Vol C Tables 4.2.6.8 and 6.1.1.4'
H H 0.0000 0.0000 'International Tables Vol C Tables 4.2.6.8 and 6.1.1.4'
N N 0.0061 0.0033 'International Tables Vol C Tables 4.2.6.8 and 6.1.1.4'
O O 0.0106 0.0060 'International Tables Vol C Tables 4.2.6.8 and 6.1.1.4'
Fe Fe 0.3463 0.8444 'International Tables Vol C Tables 4.2.6.8 and 6.1.1.4'

loop_
_geom_angle_atom_site_label_1
_geom_angle_atom_site_label_2
_geom_angle_atom_site_label_3
_geom_angle
_geom_angle_site_symmetry_1
_geom_angle_site_symmetry_3
_geom_angle_publ_flag
O11 Fe1 O10 90.3(3) . 2_655 ?
O11 Fe1 O3 93.5(3) . . ?
O10 Fe1 O3 175.9(3) 2_655 . ?
O11 Fe1 O2 74.1(3) . . ?
O10 Fe1 O2 89.9(3) 2_655 . ?
O3 Fe1 O2 92.8(3) . . ?
O11 Fe1 O1 73.6(2) . . ?
O10 Fe1 O1 93.8(3) 2_655 . ?
O3 Fe1 O1 85.7(3) . . ?
O2 Fe1 O1 147.6(2) . . ?
O11 Fe1 N2 145.1(3) . . ?
O10 Fe1 N2 88.7(3) 2_655 . ?
O3 Fe1 N2 89.1(3) . . ?
O2 Fe1 N2 71.0(3) . . ?
O1 Fe1 N2 141.2(3) . . ?
O11 Fe1 N1 143.9(3) . . ?
O10 Fe1 N1 85.2(3) 2_655 . ?
O3 Fe1 N1 90.7(3) . . ?
O2 Fe1 N1 141.5(3) . . ?
O1 Fe1 N1 70.9(3) . . ?
N2 Fe1 N1 70.7(3) . . ?
O11 Fe2 O12 90.5(3) . . ?
O11 Fe2 O1 79.4(3) . . ?
O12 Fe2 O1 167.7(3) . . ?
O11 Fe2 O7 178.2(3) . . ?
O12 Fe2 O7 88.0(3) . . ?
O1 Fe2 O7 102.2(3) . . ?
O11 Fe2 O5 93.0(4) . . ?
O12 Fe2 O5 96.2(3) . . ?
O1 Fe2 O5 91.4(3) . . ?
O7 Fe2 O5 86.2(4) . . ?
O11 Fe2 O4 89.7(3) . . ?
O12 Fe2 O4 87.2(3) . . ?
O1 Fe2 O4 85.8(3) . . ?
O7 Fe2 O4 91.2(3) . . ?
O5 Fe2 O4 175.6(3) . . ?
O11 Fe3 O2 78.6(3) 2_655 2_655 ?
O11 Fe3 O12 92.1(3) 2_655 . ?
O2 Fe3 O12 169.4(3) 2_655 . ?
O11 Fe3 O8 176.7(3) 2_655 . ?
O2 Fe3 O8 103.9(3) 2_655 . ?
O12 Fe3 O8 85.7(3) . . ?
O11 Fe3 O9 89.6(3) 2_655 . ?
O2 Fe3 O9 89.1(3) 2_655 . ?
O12 Fe3 O9 85.9(3) . . ?
O8 Fe3 O9 92.6(3) . . ?
O11 Fe3 O6 91.9(3) 2_655 . ?
O2 Fe3 O6 90.0(3) 2_655 . ?
O12 Fe3 O6 95.3(3) . . ?
O8 Fe3 O6 86.0(4) . . ?
O9 Fe3 O6 178.1(3) . . ?
N2 C1 C2 121.3(9) . . ?
N2 C1 C22 115.7(9) . . ?
C2 C1 C22 123.0(10) . . ?
C3 C2 C1 118.7(12) . . ?
C3 C2 H2 120.6 . . ?
C1 C2 H2 120.6 . . ?
C2 C3 C4 119.5(11) . . ?
C2 C3 H3 120.2 . . ?
C4 C3 H3 120.2 . . ?
C5 C4 C3 117.9(10) . . ?
C5 C4 H4 121.1 . . ?
C3 C4 H4 121.1 . . ?
N2 C5 C4 123.1(11) . . ?
N2 C5 C6 114.2(9) . . ?
C4 C5 C6 122.6(10) . . ?
N1 C6 C7 120.4(11) . . ?
N1 C6 C5 113.8(8) . . ?
C7 C6 C5 125.8(10) . . ?
C8 C7 C6 119.4(11) . . ?
C8 C7 H7 120.3 . . ?
C6 C7 H7 120.3 . . ?
C7 C8 C9 120.3(11) . . ?
C7 C8 H8 119.9 . . ?
C9 C8 H8 119.9 . . ?
C8 C9 C10 118.5(11) . . ?
C8 C9 H9 120.7 . . ?
C10 C9 H9 120.7 . . ?
N1 C10 C9 120.8(10) . . ?
N1 C10 C11 115.4(9) . . ?
C9 C10 C11 123.8(10) . . ?
O1 C11 C12 107.8(9) . . ?
O1 C11 C10 108.6(9) . . ?
C12 C11 C10 108.1(9) . . ?
O1 C11 C13 110.1(9) . . ?
C12 C11 C13 111.4(11) . . ?
C10 C11 C13 110.8(9) . . ?
C11 C12 H12A 109.5 . . ?
C11 C12 H12B 109.5 . . ?
H12A C12 H12B 109.5 . . ?
C11 C12 H12C 109.5 . . ?
H12A C12 H12C 109.5 . . ?
H12B C12 H12C 109.5 . . ?
C11 C13 H13A 109.5 . . ?
C11 C13 H13B 109.5 . . ?
H13A C13 H13B 109.5 . . ?
C11 C13 H13C 109.5 . . ?
H13A C13 H13C 109.5 . . ?
H13B C13 H13C 109.5 . . ?
O4 C14 O3 125.4(11) . . ?
O4 C14 C15 117.4(11) . . ?
O3 C14 C15 117.1(10) . . ?
C14 C15 H15A 109.5 . . ?
C14 C15 H15B 109.5 . . ?
H15A C15 H15B 109.5 . . ?
C14 C15 H15C 109.5 . . ?
H15A C15 H15C 109.5 . . ?
H15B C15 H15C 109.5 . . ?
C17 C16 H16A 109.5 . . ?
C17 C16 H16B 109.5 . . ?
H16A C16 H16B 109.5 . . ?
C17 C16 H16C 109.5 . . ?
H16A C16 H16C 109.5 . . ?
H16B C16 H16C 109.5 . . ?
O5 C17 O6 125.8(11) . . ?
O5 C17 C16 118.0(11) . . ?
O6 C17 C16 116.2(10) . . ?
O10 C18 O9 124.5(11) . . ?
O10 C18 C19 118.3(10) . . ?
O9 C18 C19 117.2(10) . . ?
C18 C19 H19A 109.5 . . ?
C18 C19 H19B 109.5 . . ?
H19A C19 H19B 109.5 . . ?
C18 C19 H19C 109.5 . . ?
H19A C19 H19C 109.5 . . ?
H19B C19 H19C 109.5 . . ?
O2 C22 C23' 115.3(10) . . ?
O2 C22 C1 105.2(8) . . ?
C23' C22 C1 116.1(10) . . ?
O2 C22 C24 107.9(9) . . ?
C23' C22 C24 103.8(11) . . ?
C1 C22 C24 108.0(9) . . ?
O2 C22 C23 102.7(12) . . ?
C23' C22 C23 25.8(10) . . ?
C1 C22 C23 101.2(12) . . ?
C24 C22 C23 129.5(13) . . ?
C23' C23 C22 65(3) . . ?
C23 C23' C22 89(3) . . ?
C22 C24 H24A 109.5 . . ?
C22 C24 H24B 109.5 . . ?
H24A C24 H24B 109.5 . . ?
C22 C24 H24C 109.5 . . ?
H24A C24 H24C 109.5 . . ?
H24B C24 H24C 109.5 . . ?
O7 C25 O8 123.8(9) . . ?
O7 C25 C26 118.6(9) . . ?
O8 C25 C26 117.5(9) . . ?
C25 C26 H26A 109.5 . . ?
C25 C26 H26B 109.5 . . ?
H26A C26 H26B 109.5 . . ?
C25 C26 H26C 109.5 . . ?
H26A C26 H26C 109.5 . . ?
H26B C26 H26C 109.5 . . ?
C10 N1 C6 120.6(9) . . ?
C10 N1 Fe1 119.4(6) . . ?
C6 N1 Fe1 119.6(7) . . ?
C5 N2 C1 119.4(9) . . ?
C5 N2 Fe1 120.9(7) . . ?
C1 N2 Fe1 119.4(6) . . ?
C11 O1 Fe2 138.2(6) . . ?
C11 O1 Fe1 125.3(6) . . ?
Fe2 O1 Fe1 96.1(3) . . ?
C22 O2 Fe3 138.7(6) . 2_655 ?
C22 O2 Fe1 124.8(5) . . ?
Fe3 O2 Fe1 96.5(3) 2_655 . ?
C14 O3 Fe1 127.6(7) . . ?
C14 O4 Fe2 129.0(7) . . ?
C17 O5 Fe2 135.3(8) . . ?
C17 O6 Fe3 134.3(7) . . ?
C25 O7 Fe2 133.7(7) . . ?
C25 O8 Fe3 139.0(7) . . ?
C18 O9 Fe3 128.5(7) . . ?
C18 O10 Fe1 128.2(7) . 2_655 ?
Fe2 O11 Fe3 147.7(3) . 2_655 ?
Fe2 O11 Fe1 106.6(3) . . ?
Fe3 O11 Fe1 105.6(3) 2_655 . ?
Fe2 O12 Fe3 124.4(4) . . ?

loop_
_geom_bond_atom_site_label_1
_geom_bond_atom_site_label_2
_geom_bond_distance
_geom_bond_site_symmetry_2
_geom_bond_publ_flag
Fe1 O11 1.935(6) . ?
Fe1 O10 2.024(8) 2_655 ?
Fe1 O3 2.047(8) . ?
Fe1 O2 2.106(7) . ?
Fe1 O1 2.124(7) . ?
Fe1 N2 2.209(8) . ?
Fe1 N1 2.220(8) . ?
Fe2 O11 1.854(6) . ?
Fe2 O12 1.954(6) . ?
Fe2 O1 1.958(6) . ?
Fe2 O7 2.027(7) . ?
Fe2 O5 2.054(8) . ?
Fe2 O4 2.117(8) . ?
Fe3 O11 1.882(6) 2_655 ?
Fe3 O2 1.967(6) 2_655 ?
Fe3 O12 1.968(6) . ?
Fe3 O8 2.041(7) . ?
Fe3 O9 2.060(8) . ?
Fe3 O6 2.065(8) . ?
C1 N2 1.331(13) . ?
C1 C2 1.397(15) . ?
C1 C22 1.528(13) . ?
C2 C3 1.377(15) . ?
C2 H2 0.9300 . ?
C3 C4 1.384(16) . ?
C3 H3 0.9300 . ?
C4 C5 1.379(15) . ?
C4 H4 0.9300 . ?
C5 N2 1.325(12) . ?
C5 C6 1.474(15) . ?
C6 N1 1.347(13) . ?
C6 C7 1.381(15) . ?
C7 C8 1.365(17) . ?
C7 H7 0.9300 . ?
C8 C9 1.370(16) . ?
C8 H8 0.9300 . ?
C9 C10 1.396(14) . ?
C9 H9 0.9300 . ?
C10 N1 1.331(13) . ?
C10 C11 1.508(14) . ?
C11 O1 1.374(12) . ?
C11 C12 1.497(16) . ?
C11 C13 1.525(16) . ?
C12 H12A 0.9600 . ?
C12 H12B 0.9600 . ?
C12 H12C 0.9600 . ?
C13 H13A 0.9600 . ?
C13 H13B 0.9600 . ?
C13 H13C 0.9600 . ?
C14 O4 1.253(12) . ?
C14 O3 1.252(12) . ?
C14 C15 1.518(17) . ?
C15 H15A 0.9600 . ?
C15 H15B 0.9600 . ?
C15 H15C 0.9600 . ?
C16 C17 1.521(17) . ?
C16 H16A 0.9600 . ?
C16 H16B 0.9600 . ?
C16 H16C 0.9600 . ?
C17 O5 1.235(13) . ?
C17 O6 1.244(13) . ?
C18 O10 1.263(13) . ?
C18 O9 1.273(12) . ?
C18 C19 1.487(17) . ?
C19 H19A 0.9600 . ?
C19 H19B 0.9600 . ?
C19 H19C 0.9600 . ?
C22 O2 1.409(12) . ?
C22 C23' 1.491(19) . ?
C22 C24 1.542(17) . ?
C22 C23 1.65(3) . ?
C23 C23' 0.72(3) . ?
C24 H24A 0.9600 . ?
C24 H24B 0.9600 . ?
C24 H24C 0.9600 . ?
C25 O7 1.233(11) . ?
C25 O8 1.239(12) . ?
C25 C26 1.482(14) . ?
C26 H26A 0.9600 . ?
C26 H26B 0.9600 . ?
C26 H26C 0.9600 . ?
O2 Fe3 1.967(6) 2_655 ?
O10 Fe1 2.024(8) 2_655 ?
O11 Fe3 1.882(6) 2_655 ?

loop_
_geom_torsion_atom_site_label_1
_geom_torsion_atom_site_label_2
_geom_torsion_atom_site_label_3
_geom_torsion_atom_site_label_4
_geom_torsion
_geom_torsion_site_symmetry_1
_geom_torsion_site_symmetry_2
_geom_torsion_site_symmetry_3
_geom_torsion_site_symmetry_4
_geom_torsion_publ_flag
N2 C1 C2 C3 0.7(18) . . . . ?
C22 C1 C2 C3 179.6(11) . . . . ?
C1 C2 C3 C4 1.0(19) . . . . ?
C2 C3 C4 C5 -2.2(18) . . . . ?
C3 C4 C5 N2 1.9(18) . . . . ?
C3 C4 C5 C6 179.0(11) . . . . ?
N2 C5 C6 N1 -3.3(14) . . . . ?
C4 C5 C6 N1 179.4(11) . . . . ?
N2 C5 C6 C7 176.3(11) . . . . ?
C4 C5 C6 C7 -1.0(19) . . . . ?
N1 C6 C7 C8 -1.5(18) . . . . ?
C5 C6 C7 C8 178.9(12) . . . . ?
C6 C7 C8 C9 -0.1(19) . . . . ?
C7 C8 C9 C10 1.0(19) . . . . ?
C8 C9 C10 N1 -0.3(18) . . . . ?
C8 C9 C10 C11 178.8(11) . . . . ?
N1 C10 C11 O1 6.2(13) . . . . ?
C9 C10 C11 O1 -172.8(10) . . . . ?
N1 C10 C11 C12 -110.4(11) . . . . ?
C9 C10 C11 C12 70.5(14) . . . . ?
N1 C10 C11 C13 127.3(11) . . . . ?
C9 C10 C11 C13 -51.8(15) . . . . ?
N2 C1 C22 O2 -17.0(14) . . . . ?
C2 C1 C22 O2 164.1(10) . . . . ?
N2 C1 C22 C23' -145.9(12) . . . . ?
C2 C1 C22 C23' 35.2(18) . . . . ?
N2 C1 C22 C24 98.1(12) . . . . ?
C2 C1 C22 C24 -80.8(13) . . . . ?
N2 C1 C22 C23 -123.6(14) . . . . ?
C2 C1 C22 C23 57.5(16) . . . . ?
O2 C22 C23 C23' 123(3) . . . . ?
C1 C22 C23 C23' -129(3) . . . . ?
C24 C22 C23 C23' -4(3) . . . . ?
O2 C22 C23' C23 -65(3) . . . . ?
C1 C22 C23' C23 59(3) . . . . ?
C24 C22 C23' C23 177(3) . . . . ?
C9 C10 N1 C6 -1.3(16) . . . . ?
C11 C10 N1 C6 179.5(9) . . . . ?
C9 C10 N1 Fe1 171.5(8) . . . . ?
C11 C10 N1 Fe1 -7.6(13) . . . . ?
C7 C6 N1 C10 2.2(16) . . . . ?
C5 C6 N1 C10 -178.1(10) . . . . ?
C7 C6 N1 Fe1 -170.5(8) . . . . ?
C5 C6 N1 Fe1 9.1(13) . . . . ?
C4 C5 N2 C1 -0.1(17) . . . . ?
C6 C5 N2 C1 -177.5(10) . . . . ?
C4 C5 N2 Fe1 173.3(9) . . . . ?
C6 C5 N2 Fe1 -4.0(13) . . . . ?
C2 C1 N2 C5 -1.2(17) . . . . ?
C22 C1 N2 C5 179.9(10) . . . . ?
C2 C1 N2 Fe1 -174.8(8) . . . . ?
C22 C1 N2 Fe1 6.3(13) . . . . ?
C12 C11 O1 Fe2 -55.7(13) . . . . ?
C10 C11 O1 Fe2 -172.6(7) . . . . ?
C13 C11 O1 Fe2 65.9(14) . . . . ?
C12 C11 O1 Fe1 114.5(8) . . . . ?
C10 C11 O1 Fe1 -2.3(12) . . . . ?
C13 C11 O1 Fe1 -123.8(9) . . . . ?
C23' C22 O2 Fe3 -26.3(17) . . . 2_655 ?
C1 C22 O2 Fe3 -155.6(8) . . . 2_655 ?
C24 C22 O2 Fe3 89.3(12) . . . 2_655 ?
C23 C22 O2 Fe3 -50.1(16) . . . 2_655 ?
C23' C22 O2 Fe1 152.3(9) . . . . ?
C1 C22 O2 Fe1 23.0(12) . . . . ?
C24 C22 O2 Fe1 -92.1(9) . . . . ?
C23 C22 O2 Fe1 128.5(11) . . . . ?
O4 C14 O3 Fe1 8.6(16) . . . . ?
C15 C14 O3 Fe1 -168.9(9) . . . . ?
O3 C14 O4 Fe2 -4.0(17) . . . . ?
C15 C14 O4 Fe2 173.5(9) . . . . ?
O6 C17 O5 Fe2 -7(2) . . . . ?
C16 C17 O5 Fe2 169.8(9) . . . . ?
O5 C17 O6 Fe3 -1(2) . . . . ?
C16 C17 O6 Fe3 -178.3(9) . . . . ?
O8 C25 O7 Fe2 -10(2) . . . . ?
C26 C25 O7 Fe2 165.9(8) . . . . ?
O7 C25 O8 Fe3 4(2) . . . . ?
C26 C25 O8 Fe3 -172.3(8) . . . . ?
O10 C18 O9 Fe3 14.7(16) . . . . ?
C19 C18 O9 Fe3 -164.7(9) . . . . ?
O9 C18 O10 Fe1 -13.7(16) . . . 2_655 ?
C19 C18 O10 Fe1 165.7(9) . . . 2_655 ?
O12 Fe2 O11 Fe3 -20.6(8) . . . 2_655 ?
O1 Fe2 O11 Fe3 166.5(9) . . . 2_655 ?
O5 Fe2 O11 Fe3 75.7(8) . . . 2_655 ?
O4 Fe2 O11 Fe3 -107.7(8) . . . 2_655 ?
O12 Fe2 O11 Fe1 155.9(4) . . . . ?
O1 Fe2 O11 Fe1 -17.0(3) . . . . ?
O5 Fe2 O11 Fe1 -107.8(4) . . . . ?
O4 Fe2 O11 Fe1 68.8(4) . . . . ?
